data_7119885
loop_
_publ_author_name
'Zhu, Chao-Ze'
'Feng, Jian-Jun'
'Zhang, Junliang'

_publ_section_title
;
 Rhodium-catalyzed intermolecular [3+3] cycloaddition of vinyl aziridines
 with C,N-cyclic azomethine imines: stereospecific synthesis of chiral
 fused tricyclic 1,2,4-hexahydrotriazines.
;
_journal_issue 34
_journal_name_full 'Chemical communications (Cambridge, England)'
_journal_page_first 4688
_journal_page_last 4691
_journal_paper_doi 10.1039/c7cc02078c
_journal_volume 53
_journal_year 2017
_chemical_absolute_configuration ad
_chemical_formula_sum 'C28 H28 Br N3 O3 S'
_chemical_formula_weight 566.50
_chemical_name_systematic
; 
 ? 
;
_space_group_IT_number 4
_symmetry_cell_setting monoclinic
_symmetry_space_group_name_Hall 'P 2yb'
_symmetry_space_group_name_H-M 'P 1 21 1'
_atom_sites_solution_hydrogens geom
_atom_sites_solution_primary direct
_atom_sites_solution_secondary difmap
_audit_creation_method SHELXL-97
_audit_update_record
;
2017-03-18 deposited with the CCDC.
2017-04-03 downloaded from the CCDC.
;
_cell_angle_alpha 90.00
_cell_angle_beta 94.143(5)
_cell_angle_gamma 90.00
_cell_formula_units_Z 4
_cell_length_a 9.2518(12)
_cell_length_b 18.883(3)
_cell_length_c 15.178(2)
_cell_measurement_reflns_used 2434
_cell_measurement_temperature 173(2)
_cell_measurement_theta_max 18.63
_cell_measurement_theta_min 2.46
_cell_volume 2644.7(6)
_computing_structure_refinement 'SHELXL-97 (Sheldrick, 2008)'
_computing_structure_solution 'SHELXS-97 (Sheldrick, 2008)'
_diffrn_ambient_temperature 173(2)
_diffrn_measured_fraction_theta_full 0.998
_diffrn_measured_fraction_theta_max 0.998
_diffrn_measurement_device_type 'Bruker Smart Apex II CCD'
_diffrn_radiation_monochromator graphite
_diffrn_radiation_source 'fine-focus sealed tube'
_diffrn_radiation_type MoK\a
_diffrn_radiation_wavelength 0.71073
_diffrn_reflns_av_R_equivalents 0.1186
_diffrn_reflns_av_sigmaI/netI 0.1343
_diffrn_reflns_limit_h_max 10
_diffrn_reflns_limit_h_min -11
_diffrn_reflns_limit_k_max 22
_diffrn_reflns_limit_k_min -22
_diffrn_reflns_limit_l_max 18
_diffrn_reflns_limit_l_min -17
_diffrn_reflns_number 30652
_diffrn_reflns_theta_full 25.01
_diffrn_reflns_theta_max 25.01
_diffrn_reflns_theta_min 1.35
_exptl_absorpt_coefficient_mu 1.668
_exptl_absorpt_correction_T_max 0.8000
_exptl_absorpt_correction_T_min 0.6091
_exptl_absorpt_correction_type multi-scan
_exptl_absorpt_process_details sadabs
_exptl_crystal_colour colorless
_exptl_crystal_density_diffrn 1.423
_exptl_crystal_density_method 'not measured'
_exptl_crystal_description block
_exptl_crystal_F_000 1168
_exptl_crystal_size_max 0.33
_exptl_crystal_size_mid 0.25
_exptl_crystal_size_min 0.14
_refine_diff_density_max 0.501
_refine_diff_density_min -0.594
_refine_diff_density_rms 0.092
_refine_ls_abs_structure_details 'Flack H D (1983), Acta Cryst. A39, 876-881'
_refine_ls_abs_structure_Flack -0.014(12)
_refine_ls_extinction_method none
_refine_ls_goodness_of_fit_ref 1.012
_refine_ls_hydrogen_treatment constr
_refine_ls_matrix_type full
_refine_ls_number_parameters 649
_refine_ls_number_reflns 9164
_refine_ls_number_restraints 1
_refine_ls_restrained_S_all 1.012
_refine_ls_R_factor_all 0.1195
_refine_ls_R_factor_gt 0.0635
_refine_ls_shift/su_max 0.000
_refine_ls_shift/su_mean 0.000
_refine_ls_structure_factor_coef Fsqd
_refine_ls_weighting_details 'calc w=1/[\s^2^(Fo^2^)+(0.0801P)^2^+0.0000P] where P=(Fo^2^+2Fc^2^)/3'
_refine_ls_weighting_scheme calc
_refine_ls_wR_factor_gt 0.1419
_refine_ls_wR_factor_ref 0.1724
_reflns_number_gt 5787
_reflns_number_total 9164
_reflns_threshold_expression >2sigma(I)
_cod_data_source_file c7cc02078c2.cif
_cod_data_source_block z
_cod_depositor_comments
;
The following automatic conversions were performed:

'_symmetry_cell_setting' value 'Monoclinic' changed to 'monoclinic'
according to
/home/data/users/saulius/crontab/automatic-downloads/rss-feeds/RSC/lib/dictionaries/cif_core.dic
dictionary named 'cif_core.dic' version 2.4.2 from 2011-04-26.

Automatic conversion script
Id: cif_fix_values 4973 2017-02-22 13:04:09Z antanas 

 Adding full bibliography for 7119885.cif.
;
_cod_original_sg_symbol_H-M P2(1)
_cod_database_code 7119885

loop_
_symmetry_equiv_pos_as_xyz
'x, y, z'
'-x, y+1/2, -z'

loop_
_atom_site_label
_atom_site_type_symbol
_atom_site_fract_x
_atom_site_fract_y
_atom_site_fract_z
_atom_site_U_iso_or_equiv
_atom_site_adp_type
_atom_site_occupancy
_atom_site_symmetry_multiplicity
_atom_site_calc_flag
_atom_site_refinement_flags
Br1 Br 0.64368(11) 0.21472(5) 0.28948(7) 0.0446(3) Uani 1 1 d .
S1 S 0.4650(2) 0.66229(12) 0.33657(15) 0.0356(6) Uani 1 1 d .
O1 O 0.3989(6) 0.6523(4) 0.2493(4) 0.0462(17) Uani 1 1 d .
O2 O 0.4321(7) 0.7229(3) 0.3884(4) 0.0467(16) Uani 1 1 d .
O3 O 0.7424(6) 0.5125(3) 0.5318(4) 0.0341(14) Uani 1 1 d .
N1 N 0.6402(6) 0.6679(4) 0.3252(4) 0.0255(16) Uani 1 1 d .
N2 N 0.7935(7) 0.5722(3) 0.4108(4) 0.0270(16) Uani 1 1 d .
N3 N 0.8242(7) 0.5762(3) 0.3221(4) 0.0229(15) Uani 1 1 d .
C1 C 0.7157(10) 0.3837(5) 0.4581(6) 0.038(2) Uani 1 1 d .
H1A H 0.7220 0.3905 0.5203 0.046 Uiso 1 1 calc R
C2 C 0.6881(11) 0.3181(5) 0.4254(7) 0.049(3) Uani 1 1 d .
H2A H 0.6756 0.2796 0.4644 0.058 Uiso 1 1 calc R
C3 C 0.6780(9) 0.3069(4) 0.3341(6) 0.035(2) Uani 1 1 d .
C4 C 0.6978(10) 0.3625(5) 0.2804(6) 0.036(2) Uani 1 1 d .
H4A H 0.6914 0.3552 0.2183 0.043 Uiso 1 1 calc R
C5 C 0.7267(8) 0.4288(5) 0.3127(6) 0.030(2) Uani 1 1 d .
H5A H 0.7412 0.4668 0.2732 0.036 Uiso 1 1 calc R
C6 C 0.7351(8) 0.4412(4) 0.4040(6) 0.028(2) Uani 1 1 d .
C7 C 0.4243(9) 0.5872(5) 0.3965(6) 0.035(2) Uani 1 1 d .
C8 C 0.4198(9) 0.5909(5) 0.4890(7) 0.042(2) Uani 1 1 d .
H8A H 0.4393 0.6344 0.5191 0.051 Uiso 1 1 calc R
C9 C 0.3864(10) 0.5299(5) 0.5361(7) 0.046(3) Uani 1 1 d .
H9A H 0.3815 0.5323 0.5983 0.056 Uiso 1 1 calc R
C10 C 0.3606(11) 0.4666(5) 0.4927(8) 0.055(3) Uani 1 1 d .
C11 C 0.3660(11) 0.4628(6) 0.4015(8) 0.052(3) Uani 1 1 d .
H11A H 0.3485 0.4193 0.3713 0.063 Uiso 1 1 calc R
C12 C 0.3973(10) 0.5232(5) 0.3556(7) 0.046(3) Uani 1 1 d .
H12A H 0.4003 0.5204 0.2933 0.055 Uiso 1 1 calc R
C13 C 0.3302(16) 0.3999(7) 0.5462(10) 0.093(5) Uani 1 1 d .
H13A H 0.3135 0.3596 0.5060 0.140 Uiso 1 1 calc R
H13B H 0.2440 0.4075 0.5789 0.140 Uiso 1 1 calc R
H13C H 0.4136 0.3898 0.5878 0.140 Uiso 1 1 calc R
C14 C 0.7583(9) 0.5107(4) 0.4509(6) 0.0271(19) Uani 1 1 d .
C15 C 0.9766(9) 0.5930(5) 0.3130(6) 0.032(2) Uani 1 1 d .
H15A H 1.0394 0.5577 0.3452 0.039 Uiso 1 1 calc R
H15B H 0.9996 0.6404 0.3382 0.039 Uiso 1 1 calc R
C16 C 1.0034(11) 0.5921(5) 0.2159(6) 0.043(2) Uani 1 1 d .
H16A H 1.1064 0.6034 0.2087 0.052 Uiso 1 1 calc R
H16B H 0.9837 0.5440 0.1918 0.052 Uiso 1 1 calc R
C17 C 0.9092(9) 0.6444(4) 0.1656(5) 0.0275(19) Uani 1 1 d .
C18 C 0.9557(11) 0.6836(5) 0.0952(7) 0.045(3) Uani 1 1 d .
H18A H 1.0523 0.6774 0.0792 0.053 Uiso 1 1 calc R
C19 C 0.8675(12) 0.7308(5) 0.0481(7) 0.046(3) Uani 1 1 d .
H19A H 0.9018 0.7564 -0.0001 0.056 Uiso 1 1 calc R
C20 C 0.7260(11) 0.7403(4) 0.0728(6) 0.038(2) Uani 1 1 d .
H20A H 0.6624 0.7722 0.0409 0.046 Uiso 1 1 calc R
C21 C 0.6785(9) 0.7032(4) 0.1439(5) 0.033(2) Uani 1 1 d .
H21A H 0.5828 0.7103 0.1609 0.040 Uiso 1 1 calc R
C22 C 0.7702(9) 0.6551(4) 0.1910(5) 0.028(2) Uani 1 1 d .
C23 C 0.7098(9) 0.6169(4) 0.2697(5) 0.0288(19) Uani 1 1 d .
H23A H 0.6342 0.5826 0.2460 0.035 Uiso 1 1 calc R
C24 C 0.7898(8) 0.6388(4) 0.4619(5) 0.028(2) Uani 1 1 d .
H24A H 0.7121 0.6334 0.5039 0.033 Uiso 1 1 calc R
C25 C 0.7394(9) 0.6974(4) 0.3955(6) 0.031(2) Uani 1 1 d .
H25A H 0.6898 0.7354 0.4267 0.037 Uiso 1 1 calc R
H25B H 0.8246 0.7183 0.3694 0.037 Uiso 1 1 calc R
C26 C 0.9263(9) 0.6587(4) 0.5159(5) 0.0286(19) Uani 1 1 d .
C27 C 0.9256(11) 0.7329(5) 0.5557(7) 0.047(3) Uani 1 1 d .
H27A H 1.0182 0.7416 0.5895 0.071 Uiso 1 1 calc R
H27B H 0.8464 0.7367 0.5950 0.071 Uiso 1 1 calc R
H27C H 0.9119 0.7680 0.5083 0.071 Uiso 1 1 calc R
C28 C 1.0343(10) 0.6154(5) 0.5316(6) 0.041(2) Uani 1 1 d .
H28A H 1.0291 0.5686 0.5084 0.049 Uiso 1 1 calc R
H28B H 1.1184 0.6305 0.5661 0.049 Uiso 1 1 calc R
Br2 Br 0.85404(11) 0.29515(5) 0.66137(7) 0.0522(3) Uani 1 1 d .
S2 S 1.6004(2) 0.46901(11) 1.04233(14) 0.0281(5) Uani 1 1 d .
O4 O 1.6775(6) 0.5031(3) 1.1168(3) 0.0326(14) Uani 1 1 d .
O5 O 1.6059(6) 0.3936(3) 1.0350(4) 0.0341(14) Uani 1 1 d .
O6 O 1.3394(6) 0.5647(3) 0.7663(4) 0.0353(15) Uani 1 1 d .
N4 N 1.2807(7) 0.5271(3) 0.9003(5) 0.0286(16) Uani 1 1 d .
N5 N 1.4283(7) 0.4884(3) 1.0478(5) 0.0262(16) Uani 1 1 d .
N6 N 1.2111(7) 0.4765(3) 0.9491(4) 0.0268(16) Uani 1 1 d .
C29 C 1.6610(9) 0.5069(4) 0.9466(5) 0.029(2) Uani 1 1 d .
C30 C 1.6372(9) 0.4736(5) 0.8645(6) 0.034(2) Uani 1 1 d .
H30A H 1.5975 0.4272 0.8611 0.041 Uiso 1 1 calc R
C31 C 1.6713(10) 0.5080(5) 0.7886(6) 0.037(2) Uani 1 1 d .
H31A H 1.6585 0.4845 0.7332 0.044 Uiso 1 1 calc R
C32 C 1.7244(9) 0.5772(5) 0.7928(6) 0.032(2) Uani 1 1 d .
C33 C 1.7491(9) 0.6086(5) 0.8736(6) 0.033(2) Uani 1 1 d .
H33A H 1.7898 0.6548 0.8766 0.040 Uiso 1 1 calc R
C34 C 1.7169(9) 0.5754(4) 0.9516(6) 0.029(2) Uani 1 1 d .
H34A H 1.7325 0.5989 1.0069 0.035 Uiso 1 1 calc R
C35 C 1.1880(8) 0.4635(4) 0.7695(5) 0.0261(19) Uani 1 1 d .
C36 C 1.2068(10) 0.3928(5) 0.7893(6) 0.033(2) Uani 1 1 d .
H36A H 1.2872 0.3788 0.8278 0.040 Uiso 1 1 calc R
C37 C 1.1117(10) 0.3414(5) 0.7546(6) 0.038(2) Uani 1 1 d .
H37A H 1.1265 0.2928 0.7683 0.046 Uiso 1 1 calc R
C38 C 0.9954(10) 0.3633(5) 0.6996(6) 0.035(2) Uani 1 1 d .
C39 C 0.9750(9) 0.4329(5) 0.6742(6) 0.036(2) Uani 1 1 d .
H39A H 0.8971 0.4461 0.6333 0.043 Uiso 1 1 calc R
C40 C 1.0713(10) 0.4833(5) 0.7101(6) 0.036(2) Uani 1 1 d .
H40A H 1.0583 0.5317 0.6944 0.044 Uiso 1 1 calc R
C41 C 1.7558(11) 0.6165(5) 0.7083(6) 0.049(3) Uani 1 1 d .
H41A H 1.7930 0.6639 0.7234 0.074 Uiso 1 1 calc R
H41B H 1.6664 0.6207 0.6700 0.074 Uiso 1 1 calc R
H41C H 1.8283 0.5903 0.6775 0.074 Uiso 1 1 calc R
C42 C 1.3144(8) 0.4391(4) 1.0085(5) 0.0267(19) Uani 1 1 d .
H42A H 1.3635 0.4027 0.9733 0.032 Uiso 1 1 calc R
C43 C 1.2391(8) 0.4004(4) 1.0818(5) 0.0248(19) Uani 1 1 d .
C44 C 1.3264(10) 0.3644(5) 1.1467(6) 0.038(2) Uani 1 1 d .
H44A H 1.4289 0.3666 1.1458 0.045 Uiso 1 1 calc R
C45 C 1.2658(12) 0.3261(5) 1.2116(7) 0.049(3) Uani 1 1 d .
H45A H 1.3254 0.3020 1.2555 0.058 Uiso 1 1 calc R
C46 C 1.1156(12) 0.3233(6) 1.2118(6) 0.049(3) Uani 1 1 d .
H46A H 1.0715 0.2974 1.2563 0.059 Uiso 1 1 calc R
C47 C 1.0323(10) 0.3577(5) 1.1480(7) 0.042(2) Uani 1 1 d .
H47A H 0.9298 0.3550 1.1484 0.050 Uiso 1 1 calc R
C48 C 1.0918(9) 0.3962(5) 1.0832(6) 0.032(2) Uani 1 1 d .
C49 C 0.9962(10) 0.4338(5) 1.0125(7) 0.044(3) Uani 1 1 d .
H49A H 0.9739 0.4012 0.9623 0.053 Uiso 1 1 calc R
H49B H 0.9036 0.4472 1.0368 0.053 Uiso 1 1 calc R
C50 C 1.0690(9) 0.4990(5) 0.9802(7) 0.045(3) Uani 1 1 d .
H50A H 1.0083 0.5210 0.9312 0.054 Uiso 1 1 calc R
H50B H 1.0838 0.5340 1.0286 0.054 Uiso 1 1 calc R
C51 C 1.3871(9) 0.5650(4) 1.0434(5) 0.029(2) Uani 1 1 d .
H51A H 1.4687 0.5941 1.0690 0.034 Uiso 1 1 calc R
H51B H 1.3028 0.5731 1.0788 0.034 Uiso 1 1 calc R
C52 C 1.3488(8) 0.5879(4) 0.9474(6) 0.028(2) Uani 1 1 d .
H52A H 1.4422 0.5975 0.9203 0.033 Uiso 1 1 calc R
C53 C 1.2616(10) 0.6554(5) 0.9409(6) 0.036(2) Uani 1 1 d .
C54 C 1.1358(10) 0.6626(5) 0.8941(6) 0.036(2) Uani 1 1 d .
H54A H 1.0883 0.7072 0.8913 0.044 Uiso 1 1 calc R
H54B H 1.0932 0.6231 0.8634 0.044 Uiso 1 1 calc R
C55 C 1.3318(11) 0.7171(5) 0.9903(7) 0.054(3) Uani 1 1 d .
H55A H 1.2687 0.7587 0.9832 0.081 Uiso 1 1 calc R
H55B H 1.4253 0.7276 0.9667 0.081 Uiso 1 1 calc R
H55C H 1.3470 0.7052 1.0531 0.081 Uiso 1 1 calc R
C56 C 1.2764(9) 0.5209(4) 0.8111(6) 0.029(2) Uani 1 1 d .

loop_
_atom_site_aniso_label
_atom_site_aniso_U_11
_atom_site_aniso_U_22
_atom_site_aniso_U_33
_atom_site_aniso_U_23
_atom_site_aniso_U_13
_atom_site_aniso_U_12
Br1 0.0564(6) 0.0325(5) 0.0444(6) -0.0054(5) 0.0006(5) -0.0027(5)
S1 0.0278(12) 0.0441(14) 0.0343(14) 0.0011(11) -0.0016(10) 0.0071(10)
O1 0.030(3) 0.069(5) 0.039(4) 0.004(3) -0.008(3) 0.006(3)
O2 0.051(4) 0.037(4) 0.053(4) -0.008(3) 0.010(3) 0.012(3)
O3 0.043(4) 0.035(3) 0.024(4) 0.000(3) 0.000(3) 0.002(3)
N1 0.015(3) 0.035(4) 0.026(4) -0.011(3) -0.004(3) 0.003(3)
N2 0.030(4) 0.024(4) 0.028(4) 0.002(3) 0.004(3) 0.003(3)
N3 0.020(4) 0.033(4) 0.015(4) 0.002(3) -0.003(3) -0.001(3)
C1 0.050(6) 0.046(6) 0.020(5) -0.001(4) 0.004(4) -0.005(5)
C2 0.059(7) 0.046(6) 0.043(7) 0.008(5) 0.016(5) -0.007(5)
C3 0.030(5) 0.025(5) 0.052(6) 0.005(4) 0.016(4) 0.000(4)
C4 0.043(6) 0.036(5) 0.029(5) -0.005(4) -0.001(4) 0.005(4)
C5 0.024(5) 0.035(5) 0.032(5) 0.003(4) 0.001(4) 0.005(4)
C6 0.025(4) 0.027(5) 0.031(5) 0.007(4) -0.014(4) 0.003(4)
C7 0.031(5) 0.044(6) 0.031(6) 0.000(4) 0.005(4) 0.001(4)
C8 0.028(5) 0.045(6) 0.055(7) -0.001(5) 0.016(5) 0.003(4)
C9 0.037(6) 0.051(7) 0.053(7) 0.010(5) 0.017(5) 0.007(5)
C10 0.048(7) 0.042(6) 0.077(9) 0.004(6) 0.019(6) 0.000(5)
C11 0.054(7) 0.046(6) 0.059(8) -0.008(6) 0.018(6) -0.010(5)
C12 0.032(5) 0.060(7) 0.044(6) -0.006(5) -0.002(5) -0.006(5)
C13 0.103(11) 0.069(9) 0.114(12) 0.023(8) 0.051(10) -0.001(8)
C14 0.031(5) 0.026(5) 0.023(5) 0.001(4) -0.005(4) 0.008(4)
C15 0.021(5) 0.044(6) 0.033(6) -0.001(4) 0.012(4) 0.001(4)
C16 0.054(6) 0.044(6) 0.035(6) -0.008(5) 0.021(5) -0.002(5)
C17 0.033(5) 0.035(5) 0.015(4) 0.002(4) 0.006(4) -0.008(4)
C18 0.052(6) 0.037(5) 0.045(7) -0.007(5) 0.012(5) -0.005(5)
C19 0.069(7) 0.033(6) 0.039(6) 0.003(4) 0.009(5) -0.012(5)
C20 0.061(7) 0.028(5) 0.024(5) 0.002(4) -0.004(5) -0.006(4)
C21 0.038(5) 0.034(5) 0.027(5) -0.001(4) -0.003(4) -0.005(4)
C22 0.031(5) 0.035(5) 0.016(4) 0.003(4) -0.006(4) -0.007(4)
C23 0.030(5) 0.028(5) 0.027(5) 0.002(4) -0.002(4) 0.000(4)
C24 0.021(4) 0.039(5) 0.022(5) -0.004(4) -0.008(4) -0.001(4)
C25 0.035(5) 0.030(5) 0.029(5) 0.003(4) 0.004(4) 0.002(4)
C26 0.029(5) 0.036(5) 0.020(5) -0.006(4) -0.001(4) -0.001(4)
C27 0.054(6) 0.039(6) 0.046(6) -0.007(5) -0.010(5) -0.006(5)
C28 0.028(5) 0.054(6) 0.039(6) 0.000(5) -0.008(4) 0.001(5)
Br2 0.0503(6) 0.0459(6) 0.0572(7) 0.0050(5) -0.0197(5) -0.0143(5)
S2 0.0216(11) 0.0326(12) 0.0299(13) 0.0032(10) 0.0005(9) 0.0017(9)
O4 0.021(3) 0.057(4) 0.017(3) 0.003(3) -0.011(2) -0.007(3)
O5 0.023(3) 0.031(3) 0.050(4) 0.005(3) 0.008(3) 0.004(3)
O6 0.035(3) 0.029(3) 0.042(4) 0.006(3) 0.002(3) -0.001(3)
N4 0.030(4) 0.028(4) 0.028(4) 0.004(3) 0.002(3) -0.005(3)
N5 0.016(3) 0.028(4) 0.035(4) 0.000(3) 0.004(3) -0.003(3)
N6 0.024(4) 0.030(4) 0.026(4) 0.004(3) 0.002(3) -0.005(3)
C29 0.032(5) 0.030(5) 0.024(5) 0.000(4) 0.003(4) 0.005(4)
C30 0.040(5) 0.033(5) 0.031(5) -0.006(4) 0.014(4) 0.002(4)
C31 0.042(6) 0.050(6) 0.018(5) -0.006(4) 0.003(4) 0.002(5)
C32 0.031(5) 0.047(6) 0.020(5) 0.002(4) 0.006(4) 0.001(4)
C33 0.023(5) 0.043(5) 0.033(6) 0.005(4) -0.003(4) -0.004(4)
C34 0.030(5) 0.031(5) 0.026(5) -0.002(4) 0.003(4) -0.006(4)
C35 0.022(4) 0.036(5) 0.021(5) 0.003(4) 0.001(4) -0.001(4)
C36 0.036(5) 0.032(5) 0.031(5) -0.002(4) 0.001(4) 0.004(4)
C37 0.053(6) 0.031(5) 0.029(5) 0.001(4) -0.005(5) 0.005(4)
C38 0.039(6) 0.038(5) 0.027(5) 0.000(4) -0.002(4) -0.008(4)
C39 0.035(5) 0.043(6) 0.028(5) 0.002(4) -0.008(4) -0.003(4)
C40 0.043(6) 0.030(5) 0.036(6) 0.006(4) 0.002(5) 0.002(4)
C41 0.062(7) 0.053(6) 0.034(6) 0.004(5) 0.012(5) 0.003(5)
C42 0.021(4) 0.036(5) 0.023(5) -0.004(4) 0.000(4) -0.007(4)
C43 0.022(5) 0.040(5) 0.012(4) -0.002(4) -0.001(3) 0.001(4)
C44 0.032(5) 0.050(6) 0.030(6) 0.003(4) -0.007(4) -0.006(4)
C45 0.048(7) 0.057(7) 0.039(6) 0.015(5) -0.010(5) -0.014(5)
C46 0.057(7) 0.071(7) 0.021(5) 0.008(5) 0.010(5) -0.016(5)
C47 0.031(5) 0.049(6) 0.046(7) 0.001(5) 0.007(5) -0.007(4)
C48 0.021(5) 0.045(5) 0.031(5) 0.008(4) -0.002(4) 0.001(4)
C49 0.029(5) 0.051(6) 0.054(7) 0.014(5) 0.010(5) 0.000(5)
C50 0.027(5) 0.048(6) 0.063(7) 0.008(5) 0.013(5) -0.008(5)
C51 0.029(5) 0.027(5) 0.029(5) -0.004(4) -0.002(4) 0.008(4)
C52 0.016(4) 0.021(4) 0.045(6) -0.002(4) -0.004(4) 0.001(3)
C53 0.040(6) 0.033(5) 0.035(5) 0.000(4) 0.007(4) 0.002(4)
C54 0.048(6) 0.027(5) 0.036(6) 0.001(4) 0.012(5) 0.002(4)
C55 0.049(6) 0.036(5) 0.076(8) -0.003(6) -0.008(5) -0.003(5)
C56 0.033(5) 0.022(4) 0.030(5) 0.001(4) 0.000(4) 0.002(4)

loop_
_atom_type_symbol
_atom_type_description
_atom_type_scat_dispersion_real
_atom_type_scat_dispersion_imag
_atom_type_scat_source
C C 0.0033 0.0016 'International Tables Vol C Tables 4.2.6.8 and 6.1.1.4'
H H 0.0000 0.0000 'International Tables Vol C Tables 4.2.6.8 and 6.1.1.4'
N N 0.0061 0.0033 'International Tables Vol C Tables 4.2.6.8 and 6.1.1.4'
O O 0.0106 0.0060 'International Tables Vol C Tables 4.2.6.8 and 6.1.1.4'
S S 0.1246 0.1234 'International Tables Vol C Tables 4.2.6.8 and 6.1.1.4'
Br Br -0.2901 2.4595 'International Tables Vol C Tables 4.2.6.8 and 6.1.1.4'

loop_
_geom_angle_atom_site_label_1
_geom_angle_atom_site_label_2
_geom_angle_atom_site_label_3
_geom_angle
O1 S1 O2 121.3(4)
O1 S1 N1 105.7(4)
O2 S1 N1 104.8(4)
O1 S1 C7 106.4(4)
O2 S1 C7 107.5(4)
N1 S1 C7 111.1(4)
C23 N1 C25 113.1(6)
C23 N1 S1 119.8(5)
C25 N1 S1 121.2(5)
C14 N2 N3 123.3(6)
C14 N2 C24 118.3(7)
N3 N2 C24 118.3(6)
N2 N3 C15 111.6(6)
N2 N3 C23 110.8(6)
C15 N3 C23 119.3(6)
C2 C1 C6 122.1(9)
C2 C1 H1A 119.0
C6 C1 H1A 119.0
C1 C2 C3 119.9(8)
C1 C2 H2A 120.0
C3 C2 H2A 120.0
C4 C3 C2 118.7(8)
C4 C3 Br1 121.8(7)
C2 C3 Br1 119.5(7)
C3 C4 C5 121.8(9)
C3 C4 H4A 119.1
C5 C4 H4A 119.1
C4 C5 C6 120.3(8)
C4 C5 H5A 119.9
C6 C5 H5A 119.9
C1 C6 C5 117.2(8)
C1 C6 C14 115.2(8)
C5 C6 C14 127.6(8)
C12 C7 C8 118.5(9)
C12 C7 S1 121.3(7)
C8 C7 S1 120.2(7)
C9 C8 C7 119.3(9)
C9 C8 H8A 120.3
C7 C8 H8A 120.3
C10 C9 C8 120.4(10)
C10 C9 H9A 119.8
C8 C9 H9A 119.8
C9 C10 C11 120.2(9)
C9 C10 C13 119.4(11)
C11 C10 C13 120.4(10)
C12 C11 C10 119.0(10)
C12 C11 H11A 120.5
C10 C11 H11A 120.5
C7 C12 C11 122.5(10)
C7 C12 H12A 118.7
C11 C12 H12A 118.7
C10 C13 H13A 109.5
C10 C13 H13B 109.5
H13A C13 H13B 109.5
C10 C13 H13C 109.5
H13A C13 H13C 109.5
H13B C13 H13C 109.5
O3 C14 N2 117.8(7)
O3 C14 C6 117.8(7)
N2 C14 C6 124.3(7)
N3 C15 C16 108.5(7)
N3 C15 H15A 110.0
C16 C15 H15A 110.0
N3 C15 H15B 110.0
C16 C15 H15B 110.0
H15A C15 H15B 108.4
C17 C16 C15 111.1(7)
C17 C16 H16A 109.4
C15 C16 H16A 109.4
C17 C16 H16B 109.4
C15 C16 H16B 109.4
H16A C16 H16B 108.0
C22 C17 C18 118.7(8)
C22 C17 C16 118.4(7)
C18 C17 C16 122.9(8)
C19 C18 C17 122.7(9)
C19 C18 H18A 118.7
C17 C18 H18A 118.7
C18 C19 C20 118.3(9)
C18 C19 H19A 120.8
C20 C19 H19A 120.8
C21 C20 C19 120.0(9)
C21 C20 H20A 120.0
C19 C20 H20A 120.0
C20 C21 C22 120.7(8)
C20 C21 H21A 119.6
C22 C21 H21A 119.6
C17 C22 C21 119.5(7)
C17 C22 C23 123.1(7)
C21 C22 C23 117.4(7)
N1 C23 N3 110.9(7)
N1 C23 C22 109.9(7)
N3 C23 C22 111.9(7)
N1 C23 H23A 108.0
N3 C23 H23A 108.0
C22 C23 H23A 108.0
N2 C24 C26 116.7(7)
N2 C24 C25 106.4(6)
C26 C24 C25 112.2(7)
N2 C24 H24A 107.0
C26 C24 H24A 107.0
C25 C24 H24A 107.0
N1 C25 C24 110.3(6)
N1 C25 H25A 109.6
C24 C25 H25A 109.6
N1 C25 H25B 109.6
C24 C25 H25B 109.6
H25A C25 H25B 108.1
C28 C26 C24 123.1(8)
C28 C26 C27 122.1(8)
C24 C26 C27 114.8(7)
C26 C27 H27A 109.5
C26 C27 H27B 109.5
H27A C27 H27B 109.5
C26 C27 H27C 109.5
H27A C27 H27C 109.5
H27B C27 H27C 109.5
C26 C28 H28A 120.0
C26 C28 H28B 120.0
H28A C28 H28B 120.0
O5 S2 O4 119.1(4)
O5 S2 N5 105.4(3)
O4 S2 N5 106.7(3)
O5 S2 C29 109.1(4)
O4 S2 C29 107.4(4)
N5 S2 C29 108.8(4)
C56 N4 N6 119.3(7)
C56 N4 C52 122.2(7)
N6 N4 C52 118.3(6)
C51 N5 C42 114.4(6)
C51 N5 S2 117.3(5)
C42 N5 S2 119.9(5)
N4 N6 C42 110.8(6)
N4 N6 C50 115.2(6)
C42 N6 C50 119.9(7)
C34 C29 C30 120.0(8)
C34 C29 S2 118.3(6)
C30 C29 S2 121.1(7)
C31 C30 C29 120.1(8)
C31 C30 H30A 119.9
C29 C30 H30A 119.9
C30 C31 C32 120.2(8)
C30 C31 H31A 119.9
C32 C31 H31A 119.9
C33 C32 C31 118.8(8)
C33 C32 C41 120.9(8)
C31 C32 C41 120.3(8)
C32 C33 C34 122.5(8)
C32 C33 H33A 118.7
C34 C33 H33A 118.7
C33 C34 C29 118.2(8)
C33 C34 H34A 120.9
C29 C34 H34A 120.9
C36 C35 C40 118.5(8)
C36 C35 C56 124.2(8)
C40 C35 C56 117.2(7)
C35 C36 C37 121.9(8)
C35 C36 H36A 119.0
C37 C36 H36A 119.0
C38 C37 C36 117.8(8)
C38 C37 H37A 121.1
C36 C37 H37A 121.1
C37 C38 C39 122.7(8)
C37 C38 Br2 118.3(7)
C39 C38 Br2 119.0(7)
C38 C39 C40 118.2(8)
C38 C39 H39A 120.9
C40 C39 H39A 120.9
C39 C40 C35 120.7(8)
C39 C40 H40A 119.6
C35 C40 H40A 119.6
C32 C41 H41A 109.5
C32 C41 H41B 109.5
H41A C41 H41B 109.5
C32 C41 H41C 109.5
H41A C41 H41C 109.5
H41B C41 H41C 109.5
N6 C42 N5 111.0(6)
N6 C42 C43 111.6(6)
N5 C42 C43 110.5(6)
N6 C42 H42A 107.9
N5 C42 H42A 107.9
C43 C42 H42A 107.9
C48 C43 C44 119.1(8)
C48 C43 C42 122.8(7)
C44 C43 C42 118.0(7)
C45 C44 C43 120.9(9)
C45 C44 H44A 119.5
C43 C44 H44A 119.5
C44 C45 C46 118.8(9)
C44 C45 H45A 120.6
C46 C45 H45A 120.6
C47 C46 C45 119.7(9)
C47 C46 H46A 120.2
C45 C46 H46A 120.2
C46 C47 C48 121.9(9)
C46 C47 H47A 119.0
C48 C47 H47A 119.0
C43 C48 C47 119.6(8)
C43 C48 C49 119.6(8)
C47 C48 C49 120.8(8)
C50 C49 C48 111.2(8)
C50 C49 H49A 109.4
C48 C49 H49A 109.4
C50 C49 H49B 109.4
C48 C49 H49B 109.4
H49A C49 H49B 108.0
N6 C50 C49 107.2(7)
N6 C50 H50A 110.3
C49 C50 H50A 110.3
N6 C50 H50B 110.3
C49 C50 H50B 110.3
H50A C50 H50B 108.5
N5 C51 C52 110.8(6)
N5 C51 H51A 109.5
C52 C51 H51A 109.5
N5 C51 H51B 109.5
C52 C51 H51B 109.5
H51A C51 H51B 108.1
N4 C52 C53 114.9(7)
N4 C52 C51 107.6(6)
C53 C52 C51 112.6(7)
N4 C52 H52A 107.1
C53 C52 H52A 107.1
C51 C52 H52A 107.1
C54 C53 C55 121.2(8)
C54 C53 C52 124.4(8)
C55 C53 C52 114.4(8)
C53 C54 H54A 120.0
C53 C54 H54B 120.0
H54A C54 H54B 120.0
C53 C55 H55A 109.5
C53 C55 H55B 109.5
H55A C55 H55B 109.5
C53 C55 H55C 109.5
H55A C55 H55C 109.5
H55B C55 H55C 109.5
O6 C56 N4 120.5(7)
O6 C56 C35 121.6(7)
N4 C56 C35 117.8(7)

loop_
_geom_bond_atom_site_label_1
_geom_bond_atom_site_label_2
_geom_bond_distance
Br1 C3 1.887(9)
S1 O1 1.430(6)
S1 O2 1.433(6)
S1 N1 1.646(6)
S1 C7 1.741(9)
O3 C14 1.247(9)
N1 C23 1.460(10)
N1 C25 1.465(10)
N2 C14 1.362(10)
N2 N3 1.397(9)
N2 C24 1.479(10)
N3 C15 1.461(10)
N3 C23 1.492(10)
C1 C2 1.354(12)
C1 C6 1.380(12)
C1 H1A 0.9500
C2 C3 1.397(13)
C2 H2A 0.9500
C3 C4 1.349(12)
C4 C5 1.365(12)
C4 H4A 0.9500
C5 C6 1.402(12)
C5 H5A 0.9500
C6 C14 1.502(11)
C7 C12 1.373(12)
C7 C8 1.409(13)
C8 C9 1.402(13)
C8 H8A 0.9500
C9 C10 1.378(14)
C9 H9A 0.9500
C10 C11 1.391(15)
C10 C13 1.536(15)
C11 C12 1.377(14)
C11 H11A 0.9500
C12 H12A 0.9500
C13 H13A 0.9800
C13 H13B 0.9800
C13 H13C 0.9800
C15 C16 1.512(12)
C15 H15A 0.9900
C15 H15B 0.9900
C16 C17 1.491(13)
C16 H16A 0.9900
C16 H16B 0.9900
C17 C22 1.383(11)
C17 C18 1.393(12)
C18 C19 1.374(13)
C18 H18A 0.9500
C19 C20 1.400(13)
C19 H19A 0.9500
C20 C21 1.384(12)
C20 H20A 0.9500
C21 C22 1.402(11)
C21 H21A 0.9500
C22 C23 1.535(11)
C23 H23A 1.0000
C24 C26 1.502(11)
C24 C25 1.546(11)
C24 H24A 1.0000
C25 H25A 0.9900
C25 H25B 0.9900
C26 C28 1.301(11)
C26 C27 1.525(12)
C27 H27A 0.9800
C27 H27B 0.9800
C27 H27C 0.9800
C28 H28A 0.9500
C28 H28B 0.9500
Br2 C38 1.896(9)
S2 O5 1.430(6)
S2 O4 1.443(6)
S2 N5 1.642(6)
S2 C29 1.748(8)
O6 C56 1.242(9)
N4 C56 1.356(10)
N4 N6 1.395(9)
N4 C52 1.470(10)
N5 C51 1.496(10)
N5 C42 1.497(10)
N6 C42 1.450(10)
N6 C50 1.490(11)
C29 C34 1.394(11)
C29 C30 1.398(12)
C30 C31 1.380(12)
C30 H30A 0.9500
C31 C32 1.396(13)
C31 H31A 0.9500
C32 C33 1.366(12)
C32 C41 1.527(12)
C33 C34 1.391(12)
C33 H33A 0.9500
C34 H34A 0.9500
C35 C36 1.377(12)
C35 C40 1.406(11)
C35 C56 1.472(11)
C36 C37 1.388(12)
C36 H36A 0.9500
C37 C38 1.378(12)
C37 H37A 0.9500
C38 C39 1.379(12)
C39 C40 1.388(12)
C39 H39A 0.9500
C40 H40A 0.9500
C41 H41A 0.9800
C41 H41B 0.9800
C41 H41C 0.9800
C42 C43 1.539(11)
C42 H42A 1.0000
C43 C48 1.367(11)
C43 C44 1.403(12)
C44 C45 1.374(13)
C44 H44A 0.9500
C45 C46 1.390(14)
C45 H45A 0.9500
C46 C47 1.359(14)
C46 H46A 0.9500
C47 C48 1.370(12)
C47 H47A 0.9500
C48 C49 1.517(12)
C49 C50 1.503(12)
C49 H49A 0.9900
C49 H49B 0.9900
C50 H50A 0.9900
C50 H50B 0.9900
C51 C52 1.537(12)
C51 H51A 0.9900
C51 H51B 0.9900
C52 C53 1.508(11)
C52 H52A 1.0000
C53 C54 1.326(12)
C53 C55 1.507(13)
C54 H54A 0.9500
C54 H54B 0.9500
C55 H55A 0.9800
C55 H55B 0.9800
C55 H55C 0.9800

loop_
_geom_torsion_atom_site_label_1
_geom_torsion_atom_site_label_2
_geom_torsion_atom_site_label_3
_geom_torsion_atom_site_label_4
_geom_torsion
O1 S1 N1 C23 -46.2(7)
O2 S1 N1 C23 -175.4(6)
C7 S1 N1 C23 68.8(7)
O1 S1 N1 C25 162.9(6)
O2 S1 N1 C25 33.7(7)
C7 S1 N1 C25 -82.1(7)
C14 N2 N3 C15 -111.9(8)
C24 N2 N3 C15 72.2(8)
C14 N2 N3 C23 112.6(8)
C24 N2 N3 C23 -63.4(8)
C6 C1 C2 C3 -0.2(15)
C1 C2 C3 C4 0.7(14)
C1 C2 C3 Br1 178.6(7)
C2 C3 C4 C5 -0.2(14)
Br1 C3 C4 C5 -178.1(7)
C3 C4 C5 C6 -0.7(13)
C2 C1 C6 C5 -0.7(13)
C2 C1 C6 C14 177.4(8)
C4 C5 C6 C1 1.2(12)
C4 C5 C6 C14 -176.7(8)
O1 S1 C7 C12 26.6(9)
O2 S1 C7 C12 158.0(7)
N1 S1 C7 C12 -87.9(8)
O1 S1 C7 C8 -154.1(7)
O2 S1 C7 C8 -22.7(8)
N1 S1 C7 C8 91.4(8)
C12 C7 C8 C9 -0.8(13)
S1 C7 C8 C9 179.8(7)
C7 C8 C9 C10 1.1(14)
C8 C9 C10 C11 -0.7(15)
C8 C9 C10 C13 177.6(10)
C9 C10 C11 C12 -0.1(16)
C13 C10 C11 C12 -178.3(10)
C8 C7 C12 C11 0.1(14)
S1 C7 C12 C11 179.4(8)
C10 C11 C12 C7 0.4(15)
N3 N2 C14 O3 175.3(7)
C24 N2 C14 O3 -8.7(11)
N3 N2 C14 C6 -5.7(12)
C24 N2 C14 C6 170.3(7)
C1 C6 C14 O3 -7.8(11)
C5 C6 C14 O3 170.2(8)
C1 C6 C14 N2 173.3(8)
C5 C6 C14 N2 -8.8(13)
N2 N3 C15 C16 176.6(7)
C23 N3 C15 C16 -52.0(10)
N3 C15 C16 C17 59.1(10)
C15 C16 C17 C22 -35.9(11)
C15 C16 C17 C18 143.2(9)
C22 C17 C18 C19 -2.2(13)
C16 C17 C18 C19 178.8(9)
C17 C18 C19 C20 0.8(14)
C18 C19 C20 C21 0.8(13)
C19 C20 C21 C22 -0.9(13)
C18 C17 C22 C21 2.0(12)
C16 C17 C22 C21 -178.9(8)
C18 C17 C22 C23 -177.6(8)
C16 C17 C22 C23 1.4(12)
C20 C21 C22 C17 -0.5(12)
C20 C21 C22 C23 179.2(7)
C25 N1 C23 N3 33.6(9)
S1 N1 C23 N3 -119.6(6)
C25 N1 C23 C22 -90.7(8)
S1 N1 C23 C22 116.2(7)
N2 N3 C23 N1 27.1(8)
C15 N3 C23 N1 -104.6(8)
N2 N3 C23 C22 150.2(6)
C15 N3 C23 C22 18.5(10)
C17 C22 C23 N1 132.2(8)
C21 C22 C23 N1 -47.5(10)
C17 C22 C23 N3 8.5(11)
C21 C22 C23 N3 -171.2(7)
C14 N2 C24 C26 88.2(9)
N3 N2 C24 C26 -95.7(8)
C14 N2 C24 C25 -145.7(7)
N3 N2 C24 C25 30.5(9)
C23 N1 C25 C24 -65.6(9)
S1 N1 C25 C24 87.1(8)
N2 C24 C25 N1 31.7(8)
C26 C24 C25 N1 160.4(7)
N2 C24 C26 C28 -12.5(12)
C25 C24 C26 C28 -135.7(9)
N2 C24 C26 C27 170.8(7)
C25 C24 C26 C27 47.6(10)
O5 S2 N5 C51 -171.8(6)
O4 S2 N5 C51 60.6(6)
C29 S2 N5 C51 -54.9(7)
O5 S2 N5 C42 -25.4(7)
O4 S2 N5 C42 -153.0(6)
C29 S2 N5 C42 91.5(6)
C56 N4 N6 C42 117.4(8)
C52 N4 N6 C42 -66.3(8)
C56 N4 N6 C50 -102.4(9)
C52 N4 N6 C50 73.9(9)
O5 S2 C29 C34 -155.8(6)
O4 S2 C29 C34 -25.5(8)
N5 S2 C29 C34 89.6(7)
O5 S2 C29 C30 32.5(8)
O4 S2 C29 C30 162.8(7)
N5 S2 C29 C30 -82.1(8)
C34 C29 C30 C31 1.1(13)
S2 C29 C30 C31 172.7(7)
C29 C30 C31 C32 -2.5(13)
C30 C31 C32 C33 3.4(13)
C30 C31 C32 C41 -177.3(8)
C31 C32 C33 C34 -3.1(13)
C41 C32 C33 C34 177.6(8)
C32 C33 C34 C29 1.8(12)
C30 C29 C34 C33 -0.7(12)
S2 C29 C34 C33 -172.5(6)
C40 C35 C36 C37 -2.1(13)
C56 C35 C36 C37 173.6(8)
C35 C36 C37 C38 -0.6(13)
C36 C37 C38 C39 3.8(14)
C36 C37 C38 Br2 -173.7(7)
C37 C38 C39 C40 -4.0(14)
Br2 C38 C39 C40 173.4(7)
C38 C39 C40 C35 1.1(13)
C36 C35 C40 C39 1.8(13)
C56 C35 C40 C39 -174.2(8)
N4 N6 C42 N5 38.8(9)
C50 N6 C42 N5 -99.2(8)
N4 N6 C42 C43 162.5(6)
C50 N6 C42 C43 24.5(10)
C51 N5 C42 N6 19.5(9)
S2 N5 C42 N6 -127.9(6)
C51 N5 C42 C43 -104.9(7)
S2 N5 C42 C43 107.7(7)
N6 C42 C43 C48 6.8(11)
N5 C42 C43 C48 130.8(8)
N6 C42 C43 C44 -177.2(7)
N5 C42 C43 C44 -53.1(10)
C48 C43 C44 C45 -0.7(14)
C42 C43 C44 C45 -177.0(8)
C43 C44 C45 C46 0.2(15)
C44 C45 C46 C47 0.5(15)
C45 C46 C47 C48 -0.7(16)
C44 C43 C48 C47 0.6(13)
C42 C43 C48 C47 176.6(8)
C44 C43 C48 C49 -179.0(8)
C42 C43 C48 C49 -3.0(13)
C46 C47 C48 C43 0.1(14)
C46 C47 C48 C49 179.7(10)
C43 C48 C49 C50 -30.0(12)
C47 C48 C49 C50 150.4(9)
N4 N6 C50 C49 167.4(7)
C42 N6 C50 C49 -56.3(10)
C48 C49 C50 N6 55.9(10)
C42 N5 C51 C52 -57.5(9)
S2 N5 C51 C52 90.7(7)
C56 N4 C52 C53 75.4(10)
N6 N4 C52 C53 -100.7(8)
C56 N4 C52 C51 -158.3(7)
N6 N4 C52 C51 25.6(9)
N5 C51 C52 N4 33.6(8)
N5 C51 C52 C53 161.2(6)
N4 C52 C53 C54 -2.7(12)
C51 C52 C53 C54 -126.4(9)
N4 C52 C53 C55 179.4(7)
C51 C52 C53 C55 55.6(10)
N6 N4 C56 O6 -178.9(7)
C52 N4 C56 O6 5.0(12)
N6 N4 C56 C35 4.6(11)
C52 N4 C56 C35 -171.4(7)
C36 C35 C56 O6 125.9(9)
C40 C35 C56 O6 -58.4(11)
C36 C35 C56 N4 -57.7(11)
C40 C35 C56 N4 118.1(8)
